data_4114011
loop_
_publ_author_name
'J.-H. Liao'
'G. M. Marking'
'K. F. Hsu'
'Y. Matsushita'
'M. D. Ewbank'
'R. Borwick'
'P. Cunningham'
'M. J. Rosker'
'M. G. Kanatzidis'

_publ_section_title
;
 \a- and \b-A2Hg3M2S8 (A = K, Rb; M = Ge, Sn): Polar Quaternary
 Chalcogenides with Strong Nonlinear Optical Response
;
_journal_name_full 'Journal of the American Chemical Society'
_journal_page_first 9484
_journal_page_last 9493
_journal_paper_doi 10.1021/ja034121l
_journal_volume 125
_journal_year 2003
_chemical_formula_moiety 'K2 Hg3 Ge2 S8'
_chemical_formula_sum 'Ge2 Hg3 K2 S8'
_chemical_formula_weight 1081.63
_chemical_name_systematic
;
 potassium mercury germanium sulfide (2/3/2/8)
;
_space_group_IT_number 5
_symmetry_cell_setting monoclinic
_symmetry_space_group_name_Hall 'C 2y'
_symmetry_space_group_name_H-M 'C 1 2 1'
_atom_sites_solution_hydrogens geom
_atom_sites_solution_primary direct
_atom_sites_solution_secondary difmap
_audit_creation_method SHELXL-97
_cell_angle_alpha 90.00
_cell_angle_beta 94.637(1)
_cell_angle_gamma 90.00
_cell_formula_units_Z 4
_cell_length_a 9.5948(7)
_cell_length_b 8.3608(6)
_cell_length_c 9.6638(7)
_cell_measurement_reflns_used 2093
_cell_measurement_temperature 293(2)
_cell_measurement_theta_max 28.47
_cell_measurement_theta_min 3.24
_cell_volume 772.69(10)
_computing_cell_refinement 'Bruker SMART'
_computing_data_collection 'Bruker SMART'
_computing_data_reduction 'Bruker SAINT'
_computing_molecular_graphics 'Bruker SHELXTL'
_computing_publication_material 'Bruker SHELXTL'
_computing_structure_refinement 'SHELXL-97 (Sheldrick, 1997)'
_computing_structure_solution 'SHELXS-97 (Sheldrick, 1990)'
_diffrn_ambient_temperature 293(2)
_diffrn_measured_fraction_theta_full 0.921
_diffrn_measured_fraction_theta_max 0.921
_diffrn_measurement_device_type 'CCD area detector'
_diffrn_measurement_method 'phi and omega scans'
_diffrn_radiation_monochromator graphite
_diffrn_radiation_source 'fine-focus sealed tube'
_diffrn_radiation_type MoK\a
_diffrn_radiation_wavelength 0.71073
_diffrn_reflns_av_R_equivalents 0.0367
_diffrn_reflns_av_sigmaI/netI 0.0329
_diffrn_reflns_limit_h_max 12
_diffrn_reflns_limit_h_min -7
_diffrn_reflns_limit_k_max 10
_diffrn_reflns_limit_k_min -11
_diffrn_reflns_limit_l_max 11
_diffrn_reflns_limit_l_min -12
_diffrn_reflns_number 2380
_diffrn_reflns_theta_full 28.47
_diffrn_reflns_theta_max 28.47
_diffrn_reflns_theta_min 2.12
_exptl_absorpt_coefficient_mu 70.440
_exptl_absorpt_correction_T_max 1.0000
_exptl_absorpt_correction_T_min 0.2638
_exptl_absorpt_correction_type emperical
_exptl_absorpt_process_details
;
 The absorption correction was based on 2143 symmetry-equivalent reflections
 using the SADABS program. Sheldric, G. M. (1996). SADABS. Bruker Area
Detector
 Absorption Correction Software. University of Gottingen, Germany.
;
_exptl_crystal_colour yellow
_exptl_crystal_density_diffrn 9.322
_exptl_crystal_description plate
_exptl_crystal_F_000 1880
_exptl_crystal_size_max 0.16
_exptl_crystal_size_mid 0.10
_exptl_crystal_size_min 0.05
_refine_diff_density_max 2.158
_refine_diff_density_min -2.820
_refine_diff_density_rms 0.576
_refine_ls_abs_structure_details 'Flack H D (1983), Acta Cryst. A39, 876-881'
_refine_ls_abs_structure_Flack 0.071(12)
_refine_ls_extinction_method none
_refine_ls_goodness_of_fit_ref 0.978
_refine_ls_hydrogen_treatment mixed
_refine_ls_matrix_type full
_refine_ls_number_parameters 70
_refine_ls_number_reflns 1616
_refine_ls_number_restraints 1
_refine_ls_restrained_S_all 0.978
_refine_ls_R_factor_all 0.0427
_refine_ls_R_factor_gt 0.0420
_refine_ls_shift/su_max 0.000
_refine_ls_shift/su_mean 0.000
_refine_ls_structure_factor_coef Fsqd
_refine_ls_weighting_details 'calc w=1/[\s^2^(Fo^2^)+(0.1000P)^2^+0.0000P] where P=(Fo^2^+2Fc^2^)/3'
_refine_ls_weighting_scheme calc
_refine_ls_wR_factor_gt 0.1108
_refine_ls_wR_factor_ref 0.1113
_reflns_number_gt 1580
_reflns_number_total 1616
_reflns_threshold_expression >2sigma(I)
_cod_data_source_file ja034121lsi20030416_055253_3.cif
_cod_data_source_block K2Hg3Ge2S8(3)
_cod_original_cell_volume 770.7(2)
_cod_database_code 4114011

loop_
_symmetry_equiv_pos_as_xyz
'x, y, z'
'-x, y, -z'
'x+1/2, y+1/2, z'
'-x+1/2, y+1/2, -z'

loop_
_atom_site_label
_atom_site_type_symbol
_atom_site_fract_x
_atom_site_fract_y
_atom_site_fract_z
_atom_site_U_iso_or_equiv
_atom_site_adp_type
_atom_site_occupancy
_atom_site_symmetry_multiplicity
_atom_site_calc_flag
_atom_site_refinement_flags
Hg1 Hg 1.0000 0.63938(10) 0.5000 0.0316(2) Uani 1 2 d S
Hg2 Hg 1.0000 0.15704(10) 0.5000 0.0319(2) Uani 1 2 d S
Hg3 Hg 1.0000 0.47977(10) 1.0000 0.0250(2) Uani 1 2 d S
Ge1 Ge 0.76577(13) 0.33731(15) 0.72997(13) 0.0156(3) Uani 1 1 d .
S1 S 0.2483(3) 0.9777(4) 0.5402(4) 0.0223(6) Uani 1 1 d .
S2 S 0.7623(3) 0.4857(5) 0.9223(3) 0.0231(6) Uani 1 1 d .
S3 S 0.5785(3) 0.1821(4) 0.7409(3) 0.0214(6) Uani 1 1 d .
S4 S 0.4634(4) 0.6988(4) 0.7445(4) 0.0218(6) Uani 1 1 d .
K1 K 0.7843(4) 0.8483(4) 0.7714(4) 0.0322(7) Uani 1 1 d .

loop_
_atom_site_aniso_label
_atom_site_aniso_U_11
_atom_site_aniso_U_22
_atom_site_aniso_U_33
_atom_site_aniso_U_23
_atom_site_aniso_U_13
_atom_site_aniso_U_12
Hg1 0.0305(4) 0.0427(4) 0.0203(3) 0.000 -0.0070(3) 0.000
Hg2 0.0303(4) 0.0415(4) 0.0246(4) 0.000 0.0066(3) 0.000
Hg3 0.0197(3) 0.0314(3) 0.0228(3) 0.000 -0.0051(2) 0.000
Ge1 0.0141(6) 0.0174(6) 0.0148(6) 0.0001(4) -0.0010(4) -0.0002(4)
S1 0.0180(13) 0.0263(14) 0.0224(14) 0.0068(14) 0.0002(9) -0.0012(12)
S2 0.0212(13) 0.0296(14) 0.0177(13) -0.0045(13) -0.0027(10) 0.0031(12)
S3 0.0195(14) 0.0257(15) 0.0188(14) 0.0017(11) 0.0003(10) -0.0066(12)
S4 0.0156(14) 0.0250(13) 0.0242(16) -0.0012(12) -0.0022(11) 0.0031(12)
K1 0.0304(15) 0.0321(15) 0.0345(16) 0.0020(13) 0.0056(12) 0.0049(12)

loop_
_atom_type_symbol
_atom_type_description
_atom_type_scat_dispersion_real
_atom_type_scat_dispersion_imag
_atom_type_scat_source
S S 0.1246 0.1234 'International Tables Vol C Tables 4.2.6.8 and 6.1.1.4'
K K 0.2009 0.2494 'International Tables Vol C Tables 4.2.6.8 and 6.1.1.4'
Ge Ge 0.1547 1.8001 'International Tables Vol C Tables 4.2.6.8 and 6.1.1.4'
Hg Hg -2.3894 9.2266 'International Tables Vol C Tables 4.2.6.8 and 6.1.1.4'

loop_
_geom_angle_atom_site_label_1
_geom_angle_atom_site_label_2
_geom_angle_atom_site_label_3
_geom_angle
_geom_angle_site_symmetry_1
_geom_angle_site_symmetry_3
_geom_angle_publ_flag
S3 Hg1 S3 162.98(16) 3 4_656 yes
S3 Hg1 S1 98.16(10) 3 3_545 yes
S3 Hg1 S1 89.99(10) 4_656 3_545 yes
S3 Hg1 S1 89.99(10) 3 4_646 yes
S3 Hg1 S1 98.16(10) 4_656 4_646 yes
S1 Hg1 S1 122.76(15) 3_545 4_646 yes
S3 Hg1 K1 54.85(10) 3 . no
S3 Hg1 K1 116.27(9) 4_656 . no
S1 Hg1 K1 67.29(9) 3_545 . no
S1 Hg1 K1 144.78(9) 4_646 . no
S3 Hg1 K1 116.27(9) 3 2_756 no
S3 Hg1 K1 54.85(10) 4_656 2_756 no
S1 Hg1 K1 144.78(9) 3_545 2_756 no
S1 Hg1 K1 67.29(9) 4_646 2_756 no
K1 Hg1 K1 126.55(10) . 2_756 no
S4 Hg2 S4 163.56(17) 4_646 3_545 yes
S4 Hg2 S1 91.33(11) 4_646 1_645 yes
S4 Hg2 S1 97.42(10) 3_545 1_645 yes
S4 Hg2 S1 97.42(10) 4_646 2_646 yes
S4 Hg2 S1 91.33(11) 3_545 2_646 yes
S1 Hg2 S1 115.64(15) 1_645 2_646 yes
S4 Hg2 K1 115.93(10) 4_646 3_545 no
S4 Hg2 K1 56.46(10) 3_545 3_545 no
S1 Hg2 K1 66.07(9) 1_645 3_545 no
S1 Hg2 K1 146.65(9) 2_646 3_545 no
S4 Hg2 K1 56.46(10) 4_646 4_646 no
S4 Hg2 K1 115.93(9) 3_545 4_646 no
S1 Hg2 K1 146.65(9) 1_645 4_646 no
S1 Hg2 K1 66.07(9) 2_646 4_646 no
K1 Hg2 K1 132.41(10) 3_545 4_646 no
S2 Hg3 S2 177.57(19) 2_757 . no
S2 Hg3 K1 122.99(10) 2_757 4_647 no
S2 Hg3 K1 57.84(10) . 4_647 no
S2 Hg3 K1 57.84(10) 2_757 3_545 no
S2 Hg3 K1 122.99(10) . 3_545 no
K1 Hg3 K1 146.45(11) 4_647 3_545 no
S2 Hg3 K1 52.79(11) 2_757 2_757 no
S2 Hg3 K1 125.03(11) . 2_757 no
K1 Hg3 K1 104.50(8) 4_647 2_757 no
K1 Hg3 K1 99.78(6) 3_545 2_757 no
S2 Hg3 K1 125.02(11) 2_757 . no
S2 Hg3 K1 52.79(11) . . no
K1 Hg3 K1 99.78(6) 4_647 . no
K1 Hg3 K1 104.50(8) 3_545 . no
K1 Hg3 K1 86.56(10) 2_757 . no
S1 Ge1 S4 110.06(14) 3_545 3_545 yes
S1 Ge1 S3 110.34(12) 3_545 . yes
S4 Ge1 S3 112.45(13) 3_545 . yes
S1 Ge1 S2 113.33(14) 3_545 . yes
S4 Ge1 S2 107.91(13) 3_545 . yes
S3 Ge1 S2 102.58(13) . . yes
Ge1 S1 Hg2 114.27(13) 3_455 1_465 yes
Ge1 S1 Hg1 111.50(12) 3_455 3_455 yes
Hg2 S1 Hg1 116.75(13) 1_465 3_455 yes
Ge1 S1 K1 127.45(16) 3_455 2_656 no
Hg2 S1 K1 91.90(11) 1_465 2_656 no
Hg1 S1 K1 92.99(11) 3_455 2_656 no
Ge1 S2 Hg3 100.09(12) . . yes
Ge1 S2 K1 125.08(17) . 4_647 no
Hg3 S2 K1 84.39(11) . 4_647 no
Ge1 S2 K1 97.69(13) . . no
Hg3 S2 K1 93.68(13) . . no
K1 S2 K1 136.93(14) 4_647 . no
Ge1 S3 Hg1 103.33(13) . 3_445 yes
Ge1 S3 K1 118.38(14) . 3_445 no
Hg1 S3 K1 86.79(11) 3_445 3_445 no
Ge1 S3 K1 90.99(12) . 1_545 no
Hg1 S3 K1 95.48(12) 3_445 1_545 no
K1 S3 K1 149.26(16) 3_445 1_545 no
Ge1 S4 Hg2 101.71(14) 3_455 3_455 yes
Ge1 S4 K1 126.32(15) 3_455 . no
Hg2 S4 K1 85.67(12) 3_455 . no
Ge1 S4 K1 91.16(13) 3_455 3_445 no
Hg2 S4 K1 93.66(12) 3_455 3_445 no
K1 S4 K1 141.93(15) . 3_445 no
S3 K1 S1 94.62(12) 3 2_656 yes
S3 K1 S2 115.38(14) 3 4_657 yes
S1 K1 S2 137.03(14) 2_656 4_657 yes
S3 K1 S4 130.80(14) 3 . yes
S1 K1 S4 91.96(13) 2_656 . yes
S2 K1 S4 90.56(12) 4_657 . yes
S3 K1 S2 74.61(10) 3 . yes
S1 K1 S2 134.97(14) 2_656 . yes
S2 K1 S2 84.61(10) 4_657 . yes
S4 K1 S2 66.75(10) . . yes
S3 K1 S4 84.96(12) 3 3 yes
S1 K1 S4 69.44(11) 2_656 3 yes
S2 K1 S4 82.71(12) 4_657 3 yes
S4 K1 S4 141.93(15) . 3 yes
S2 K1 S4 148.41(14) . 3 yes
S3 K1 S3 149.26(16) 3 1_565 yes
S1 K1 S3 68.27(10) 2_656 1_565 yes
S2 K1 S3 70.60(10) 4_657 1_565 yes
S4 K1 S3 76.98(11) . 1_565 yes
S2 K1 S3 135.60(13) . 1_565 yes
S4 K1 S3 65.40(10) 3 1_565 yes
S3 K1 Hg3 149.59(13) 3 3_455 no
S1 K1 Hg3 115.42(11) 2_656 3_455 no
S2 K1 Hg3 37.76(6) 4_657 3_455 no
S4 K1 Hg3 56.63(8) . 3_455 no
S2 K1 Hg3 86.34(9) . 3_455 no
S4 K1 Hg3 100.66(10) 3 3_455 no
S3 K1 Hg3 51.57(7) 1_565 3_455 no
S3 K1 Hg1 38.35(7) 3 . no
S1 K1 Hg1 62.12(8) 2_656 . no
S2 K1 Hg1 153.73(13) 4_657 . no
S4 K1 Hg1 108.63(11) . . no
S2 K1 Hg1 86.72(9) . . no
S4 K1 Hg1 92.04(10) 3 . no
S3 K1 Hg1 130.13(11) 1_565 . no
Hg3 K1 Hg1 165.25(11) 3_455 . no
S3 K1 Hg2 109.30(11) 3 3_455 no
S1 K1 Hg2 60.20(9) 2_656 3_455 no
S2 K1 Hg2 127.52(12) 4_657 3_455 no
S4 K1 Hg2 37.87(7) . 3_455 no
S2 K1 Hg2 81.94(9) . 3_455 no
S4 K1 Hg2 128.22(12) 3 3_455 no
S3 K1 Hg2 84.87(9) 1_565 3_455 no
Hg3 K1 Hg2 90.77(8) 3_455 3_455 no
Hg1 K1 Hg2 75.38(6) . 3_455 no
S3 K1 Hg3 47.95(7) 3 . no
S1 K1 Hg3 138.21(11) 2_656 . no
S2 K1 Hg3 83.06(10) 4_657 . no
S4 K1 Hg3 100.27(10) . . no
S2 K1 Hg3 33.53(6) . . no
S4 K1 Hg3 115.87(11) 3 . no
S3 K1 Hg3 153.41(12) 1_565 . no
Hg3 K1 Hg3 104.50(8) 3_455 . no
Hg1 K1 Hg3 76.12(6) . . no
Hg2 K1 Hg3 109.43(8) 3_455 . no

loop_
_geom_bond_atom_site_label_1
_geom_bond_atom_site_label_2
_geom_bond_distance
_geom_bond_site_symmetry_2
_geom_bond_publ_flag
Hg1 S3 2.412(3) 3 yes
Hg1 S3 2.412(3) 4_656 yes
Hg1 S1 2.819(3) 3_545 yes
Hg1 S1 2.819(3) 4_646 yes
Hg1 K1 3.882(3) . no
Hg1 K1 3.882(3) 2_756 no
Hg2 S4 2.439(4) 4_646 yes
Hg2 S4 2.439(4) 3_545 yes
Hg2 S1 2.812(3) 1_645 yes
Hg2 S1 2.812(3) 2_646 yes
Hg2 K1 3.961(4) 3_545 no
Hg2 K1 3.961(4) 4_646 no
Hg3 S2 2.341(3) 2_757 yes
Hg3 S2 2.341(3) . yes
Hg3 K1 3.805(3) 4_647 no
Hg3 K1 3.805(3) 3_545 no
Hg3 K1 4.230(4) 2_757 no
Hg3 K1 4.230(3) . no
Ge1 S1 2.171(4) 3_545 yes
Ge1 S4 2.215(4) 3_545 yes
Ge1 S3 2.224(3) . yes
Ge1 S2 2.235(3) . yes
S1 Ge1 2.171(4) 3_455 no
S1 Hg2 2.812(3) 1_465 no
S1 Hg1 2.819(3) 3_455 no
S1 K1 3.188(5) 2_656 no
S2 K1 3.236(5) 4_647 no
S2 K1 3.375(5) . no
S3 Hg1 2.412(3) 3_445 no
S3 K1 3.179(5) 3_445 no
S3 K1 3.415(5) 1_545 no
S4 Ge1 2.215(4) 3_455 no
S4 Hg2 2.439(4) 3_455 no
S4 K1 3.311(5) . no
S4 K1 3.414(5) 3_445 no
K1 S3 3.179(5) 3 yes
K1 S1 3.188(5) 2_656 yes
K1 S2 3.236(5) 4_657 yes
K1 S4 3.414(5) 3 yes
K1 S3 3.415(5) 1_565 yes
K1 Hg3 3.805(3) 3_455 yes
K1 Hg2 3.961(4) 3_455 yes
